data_1569082
loop_
_publ_author_name
'Beckett, Michael A.'
'Coles, Simon J.'
'Horton, Peter N.'
'Rixon, Thomas A.'

_publ_section_title
;
 Structural (XRD) Characterization and an Analysis of H-Bonding Motifs in
 Some Tetrahydroxidohexaoxidopentaborate(1-) Salts of <i>N</i>-Substituted
 Guanidinium Cations.
;
_journal_issue 7
_journal_name_full 'Molecules (Basel, Switzerland)'
_journal_page_first 3273
_journal_paper_doi 10.3390/molecules28073273
_journal_volume 28
_journal_year 2023
_chemical_formula_moiety 'B5 H4 O10, C3 H10 N3'
_chemical_formula_sum 'C3 H14 B5 N3 O10'
_chemical_formula_weight 306.22
_space_group_crystal_system monoclinic
_space_group_IT_number 14
_space_group_name_Hall '-P 2ybc'
_space_group_name_H-M_alt 'P 1 21/c 1'
_atom_sites_solution_hydrogens mixed
_atom_sites_solution_primary dual
_audit_creation_date 2019-06-17
_audit_creation_method
;
Olex2 1.2
(compiled 2018.05.29 svn.r3508 for OlexSys, GUI svn.r5506)
;
_cell_angle_alpha 90
_cell_angle_beta 96.084(2)
_cell_angle_gamma 90
_cell_formula_units_Z 4
_cell_length_a 9.9747(2)
_cell_length_b 11.2563(3)
_cell_length_c 11.6174(3)
_cell_measurement_reflns_used 10774
_cell_measurement_temperature 100(2)
_cell_measurement_theta_max 31.7600
_cell_measurement_theta_min 2.7270
_cell_volume 1297.03(5)
_computing_cell_refinement 'CrysAlisPro 1.171.40.45a (Rigaku OD, 2019)'
_computing_data_collection 'CrysAlisPro 1.171.40.45a (Rigaku OD, 2019)'
_computing_data_reduction 'CrysAlisPro 1.171.40.45a (Rigaku OD, 2019)'
_computing_molecular_graphics 'Olex2 (Dolomanov et al., 2009)'
_computing_publication_material 'Olex2 (Dolomanov et al., 2009)'
_computing_structure_refinement 'ShelXL (Sheldrick, 2015)'
_computing_structure_solution 'ShelXT (Sheldrick, 2015)'
_diffrn_ambient_temperature 100(2)
_diffrn_detector 'hybrid pixel detector'
_diffrn_detector_area_resol_mean 10
_diffrn_detector_dtime 0.000
_diffrn_detector_type 'Rigaku, HyPix 6000'
_diffrn_measured_fraction_theta_full 0.999
_diffrn_measured_fraction_theta_max 0.999
_diffrn_measurement_details
;
List of Runs (angles in degrees, time in seconds):

  # Type    Start    End  Width  t~exp~   \w     \q     \k     \f   Frames
--------------------------------------------------------------------------
  1  \w    -22.00  94.00   0.50    2.00    --    5.00  38.00  60.00  232
  2  \w    -24.00  94.00   0.50    2.00    --    5.00  60.00 120.00  236
  3  \w    -35.00  84.00   0.50    2.00    --   -5.30  60.00 150.00  238
  4  \w    -22.00  32.00   0.50    2.00    --    5.00  38.00 -90.00  108
;
_diffrn_measurement_device 'four-circle diffractometer'
_diffrn_measurement_device_details 'Rigaku, AFC12 \k goniometer'
_diffrn_measurement_device_type
'Rigaku FRE+ equipped with VHF Varimax confocal mirrors and an AFC12 goniometer and HyPix 6000 detector'
_diffrn_measurement_method 'profile data from \w-scans'
_diffrn_measurement_specimen_support 'MiTeGen MicroLoop'
_diffrn_orient_matrix_type 'CrysAlisPro convention (1999,Acta A55,543-557)'
_diffrn_orient_matrix_UB_11 -0.0561919000
_diffrn_orient_matrix_UB_12 -0.0380925000
_diffrn_orient_matrix_UB_13 0.0030620000
_diffrn_orient_matrix_UB_21 -0.0440033000
_diffrn_orient_matrix_UB_22 0.0469636000
_diffrn_orient_matrix_UB_23 -0.0197290000
_diffrn_orient_matrix_UB_31 0.0039425000
_diffrn_orient_matrix_UB_32 -0.0178901000
_diffrn_orient_matrix_UB_33 -0.0580493000
_diffrn_radiation_collimation 0.2
_diffrn_radiation_monochromator 'Confocal mirrors, VHF Varimax'
_diffrn_radiation_probe x-ray
_diffrn_radiation_type MoK\a
_diffrn_radiation_wavelength 0.71075
_diffrn_reflns_av_R_equivalents 0.0191
_diffrn_reflns_av_unetI/netI 0.0123
_diffrn_reflns_Laue_measured_fraction_full 0.999
_diffrn_reflns_Laue_measured_fraction_max 0.999
_diffrn_reflns_limit_h_max 12
_diffrn_reflns_limit_h_min -12
_diffrn_reflns_limit_k_max 14
_diffrn_reflns_limit_k_min -14
_diffrn_reflns_limit_l_max 15
_diffrn_reflns_limit_l_min -14
_diffrn_reflns_number 18168
_diffrn_reflns_point_group_measured_fraction_full 0.999
_diffrn_reflns_point_group_measured_fraction_max 0.999
_diffrn_reflns_theta_full 25.242
_diffrn_reflns_theta_max 27.483
_diffrn_reflns_theta_min 2.526
_diffrn_source 'Rotating Anode'
_diffrn_source_current 55.0
_diffrn_source_power 2.475
_diffrn_source_target Mo
_diffrn_source_type 'Rigaku FRE+'
_diffrn_source_voltage 45.0
_exptl_absorpt_coefficient_mu 0.142
_exptl_absorpt_correction_T_max 1.00000
_exptl_absorpt_correction_T_min 0.64305
_exptl_absorpt_correction_type multi-scan
_exptl_absorpt_process_details
;
CrysAlisPro 1.171.40.45a (Rigaku Oxford Diffraction, 2019)
Empirical absorption correction using spherical harmonics,
 implemented in SCALE3 ABSPACK scaling algorithm.
;
_exptl_crystal_colour colourless
_exptl_crystal_colour_primary colourless
_exptl_crystal_density_diffrn 1.568
_exptl_crystal_description plate
_exptl_crystal_F_000 632
_exptl_crystal_recrystallization_method 'The material was recrystallised'
_exptl_crystal_size_max 0.28
_exptl_crystal_size_mid 0.15
_exptl_crystal_size_min 0.03
_refine_diff_density_max 0.268
_refine_diff_density_min -0.227
_refine_diff_density_rms 0.047
_refine_ls_extinction_method none
_refine_ls_goodness_of_fit_ref 1.035
_refine_ls_hydrogen_treatment mixed
_refine_ls_matrix_type full
_refine_ls_number_parameters 224
_refine_ls_number_reflns 2969
_refine_ls_number_restraints 0
_refine_ls_restrained_S_all 1.035
_refine_ls_R_factor_all 0.0306
_refine_ls_R_factor_gt 0.0280
_refine_ls_shift/su_max 0.000
_refine_ls_shift/su_mean 0.000
_refine_ls_structure_factor_coef Fsqd
_refine_ls_weighting_details 'w=1/[\s^2^(Fo^2^)+(0.0498P)^2^+0.3631P] where P=(Fo^2^+2Fc^2^)/3'
_refine_ls_weighting_scheme calc
_refine_ls_wR_factor_gt 0.0794
_refine_ls_wR_factor_ref 0.0811
_reflns_Friedel_coverage 0.000
_reflns_number_gt 2722
_reflns_number_total 2969
_reflns_threshold_expression 'I > 2\s(I)'
_cod_data_source_file MAB3.cif
_cod_data_source_block MAB3
_cod_database_code 1569082
_shelx_shelxl_version_number 2018/3
_chemical_oxdiff_formula 'C12 H56 B20 N12 O40 '
_chemical_oxdiff_usercomment 'MAB/TR/Me2 Gaun B5'
_shelx_space_group_comment
;
The symmetry employed for this shelxl refinement is uniquely defined
by the following loop, which should always be used as a source of
symmetry information in preference to the above space-group names.
They are only intended as comments.
;
_shelx_estimated_absorpt_t_max 0.996
_shelx_estimated_absorpt_t_min 0.961
_reflns_odcompleteness_completeness 99.84
_reflns_odcompleteness_iscentric 1
_reflns_odcompleteness_theta 27.42
_olex2_refinement_description
;
1. Fixed Uiso
 At 1.5 times of:
  All C(H,H,H) groups
2.a Idealised Me refined as rotating group:
 C2(H2C,H2D,H2E), C3(H3C,H3D,H3E)
;
_olex2_diffrn_ambient_temperature_device 'Oxford Cryosystems'
_olex2_exptl_crystal_mounting_method 'The crystal was mounted on a MITIGEN holder in perfluoroether oil'
_olex2_submission_original_sample_id 'MAB/TR/Me2Gaun B5'
_olex2_submission_special_instructions 'No special instructions were received'
_oxdiff_exptl_absorpt_empirical_details
;
Empirical correction (ABSPACK) includes:
- Absorption correction using spherical harmonics
- Frame scaling
;
_oxdiff_exptl_absorpt_empirical_full_max 1.683
_oxdiff_exptl_absorpt_empirical_full_min 0.562

loop_
_space_group_symop_operation_xyz
'x, y, z'
'-x, y+1/2, -z+1/2'
'-x, -y, -z'
'x, -y-1/2, z-1/2'

loop_
_atom_site_label
_atom_site_type_symbol
_atom_site_fract_x
_atom_site_fract_y
_atom_site_fract_z
_atom_site_U_iso_or_equiv
_atom_site_adp_type
_atom_site_occupancy
_atom_site_site_symmetry_order
_atom_site_calc_flag
_atom_site_refinement_flags_posn
_atom_site_refinement_flags_adp
_atom_site_refinement_flags_occupancy
_atom_site_disorder_assembly
_atom_site_disorder_group
O1 O 0.26688(6) 0.55887(6) 0.77111(5) 0.01055(14) Uani 1 1 d . . . . .
O2 O 0.33366(6) 0.50724(7) 0.96858(5) 0.01508(16) Uani 1 1 d . . . . .
O3 O 0.10034(6) 0.52986(6) 0.90489(5) 0.01243(15) Uani 1 1 d . . . . .
O4 O 0.04922(6) 0.65063(6) 0.73981(5) 0.01163(14) Uani 1 1 d . . . . .
O5 O -0.09965(6) 0.54196(6) 0.60302(6) 0.01316(15) Uani 1 1 d . . . . .
O6 O 0.07263(6) 0.43693(6) 0.72046(6) 0.01160(15) Uani 1 1 d . . . . .
O7 O 0.49485(7) 0.55009(6) 0.83728(6) 0.01391(15) Uani 1 1 d . . . . .
O8 O 0.17420(7) 0.47818(8) 1.09975(6) 0.02200(18) Uani 1 1 d . . . . .
O9 O -0.14270(7) 0.74209(6) 0.63715(6) 0.01574(16) Uani 1 1 d . . . . .
O10 O -0.09045(7) 0.33538(6) 0.59158(6) 0.01568(16) Uani 1 1 d . . . . .
B1 B 0.12273(10) 0.54472(9) 0.78250(8) 0.01011(19) Uani 1 1 d . . . . .
B2 B 0.36399(10) 0.53817(9) 0.85856(9) 0.01081(19) Uani 1 1 d . . . . .
B3 B 0.19839(10) 0.50502(10) 0.99061(9) 0.0138(2) Uani 1 1 d . . . . .
B4 B -0.06096(10) 0.64621(9) 0.66045(9) 0.0119(2) Uani 1 1 d . . . . .
B5 B -0.03564(10) 0.43743(9) 0.63925(9) 0.0116(2) Uani 1 1 d . . . . .
N1 N 0.50495(8) 0.66569(7) 0.42009(7) 0.01368(17) Uani 1 1 d . . . . .
N2 N 0.34791(8) 0.63013(8) 0.54899(7) 0.01567(18) Uani 1 1 d . . . . .
N3 N 0.57163(8) 0.65018(8) 0.61699(7) 0.01572(18) Uani 1 1 d . . . . .
C1 C 0.47468(9) 0.64857(8) 0.52769(8) 0.01245(18) Uani 1 1 d . . . . .
C2 C 0.39792(9) 0.66175(9) 0.32365(8) 0.01507(19) Uani 1 1 d . . . . .
H2C H 0.353754 0.583908 0.321818 0.023 Uiso 1 1 calc GR . . . .
H2D H 0.436890 0.674754 0.250708 0.023 Uiso 1 1 calc GR . . . .
H2E H 0.331481 0.723967 0.333868 0.023 Uiso 1 1 calc GR . . . .
C3 C 0.64521(9) 0.68415(9) 0.39700(8) 0.01589(19) Uani 1 1 d . . . . .
H3C H 0.678143 0.759592 0.431332 0.024 Uiso 1 1 calc GR . . . .
H3D H 0.650038 0.686283 0.313211 0.024 Uiso 1 1 calc GR . . . .
H3E H 0.701152 0.618894 0.431036 0.024 Uiso 1 1 calc GR . . . .
H2A H 0.3291(13) 0.6153(12) 0.6208(12) 0.021(3) Uiso 1 1 d . . . . .
H2B H 0.2820(15) 0.6349(13) 0.4943(13) 0.027(3) Uiso 1 1 d . . . . .
H9 H -0.1174(16) 0.8004(15) 0.6783(14) 0.037(4) Uiso 1 1 d . . . . .
H3A H 0.6556(16) 0.6645(14) 0.6087(12) 0.031(4) Uiso 1 1 d . . . . .
H8 H 0.0842(19) 0.4790(15) 1.1009(14) 0.043(4) Uiso 1 1 d . . . . .
H3B H 0.5512(13) 0.6270(13) 0.6857(12) 0.022(3) Uiso 1 1 d . . . . .
H10 H -0.0624(16) 0.2731(15) 0.6298(14) 0.039(4) Uiso 1 1 d . . . . .
H7 H 0.5490(18) 0.5311(14) 0.8952(15) 0.040(4) Uiso 1 1 d . . . . .

loop_
_atom_site_aniso_label
_atom_site_aniso_U_11
_atom_site_aniso_U_22
_atom_site_aniso_U_33
_atom_site_aniso_U_23
_atom_site_aniso_U_13
_atom_site_aniso_U_12
O1 0.0075(3) 0.0144(3) 0.0093(3) 0.0010(2) -0.0008(2) -0.0006(2)
O2 0.0072(3) 0.0272(4) 0.0104(3) 0.0042(3) -0.0008(2) 0.0008(3)
O3 0.0072(3) 0.0196(3) 0.0103(3) 0.0016(2) -0.0002(2) 0.0007(2)
O4 0.0099(3) 0.0108(3) 0.0132(3) -0.0002(2) -0.0032(2) 0.0004(2)
O5 0.0119(3) 0.0122(3) 0.0139(3) 0.0001(2) -0.0053(2) 0.0001(2)
O6 0.0097(3) 0.0105(3) 0.0136(3) 0.0005(2) -0.0032(2) -0.0003(2)
O7 0.0077(3) 0.0228(4) 0.0108(3) 0.0035(3) -0.0011(2) 0.0001(2)
O8 0.0092(3) 0.0446(5) 0.0120(3) 0.0070(3) 0.0002(2) 0.0010(3)
O9 0.0133(3) 0.0124(3) 0.0196(3) -0.0014(3) -0.0069(3) 0.0017(2)
O10 0.0144(3) 0.0119(3) 0.0190(3) 0.0006(3) -0.0064(3) -0.0010(2)
B1 0.0075(4) 0.0122(5) 0.0101(4) 0.0007(3) -0.0014(3) -0.0004(3)
B2 0.0096(4) 0.0114(4) 0.0110(4) 0.0003(3) -0.0005(3) 0.0000(3)
B3 0.0089(4) 0.0199(5) 0.0122(4) 0.0013(4) -0.0003(3) 0.0007(4)
B4 0.0097(4) 0.0136(5) 0.0119(4) 0.0014(4) -0.0008(3) -0.0006(4)
B5 0.0094(4) 0.0135(5) 0.0116(4) 0.0007(4) -0.0001(3) -0.0009(3)
N1 0.0108(4) 0.0180(4) 0.0120(4) 0.0016(3) 0.0001(3) -0.0006(3)
N2 0.0109(4) 0.0246(4) 0.0111(4) 0.0026(3) -0.0006(3) -0.0020(3)
N3 0.0108(4) 0.0240(4) 0.0119(4) 0.0025(3) -0.0007(3) -0.0013(3)
C1 0.0130(4) 0.0112(4) 0.0129(4) 0.0001(3) 0.0000(3) 0.0006(3)
C2 0.0150(4) 0.0184(5) 0.0112(4) 0.0013(3) -0.0015(3) 0.0004(3)
C3 0.0119(4) 0.0211(5) 0.0149(4) 0.0021(4) 0.0026(3) -0.0001(3)

loop_
_atom_type_symbol
_atom_type_description
_atom_type_scat_dispersion_real
_atom_type_scat_dispersion_imag
_atom_type_scat_source
C C 0.0033 0.0016 'International Tables Vol C Tables 4.2.6.8 and 6.1.1.4'
H H 0.0000 0.0000 'International Tables Vol C Tables 4.2.6.8 and 6.1.1.4'
B B 0.0013 0.0007 'International Tables Vol C Tables 4.2.6.8 and 6.1.1.4'
N N 0.0061 0.0033 'International Tables Vol C Tables 4.2.6.8 and 6.1.1.4'
O O 0.0106 0.0060 'International Tables Vol C Tables 4.2.6.8 and 6.1.1.4'

loop_
_geom_angle_atom_site_label_1
_geom_angle_atom_site_label_2
_geom_angle_atom_site_label_3
_geom_angle
_geom_angle_site_symmetry_1
_geom_angle_site_symmetry_3
_geom_angle_publ_flag
B2 O1 B1 123.13(7) . . ?
B2 O2 B3 118.75(7) . . ?
B3 O3 B1 124.35(7) . . ?
B4 O4 B1 122.83(7) . . ?
B5 O5 B4 118.58(7) . . ?
B5 O6 B1 122.76(7) . . ?
B2 O7 H7 112.0(12) . . ?
B3 O8 H8 106.9(11) . . ?
B4 O9 H9 111.8(11) . . ?
B5 O10 H10 112.5(11) . . ?
O1 B1 O3 110.50(7) . . ?
O1 B1 O6 109.31(7) . . ?
O4 B1 O1 110.06(7) . . ?
O4 B1 O3 107.40(7) . . ?
O4 B1 O6 112.02(7) . . ?
O6 B1 O3 107.51(7) . . ?
O1 B2 O2 121.86(8) . . ?
O1 B2 O7 118.21(8) . . ?
O7 B2 O2 119.92(8) . . ?
O3 B3 O2 119.91(8) . . ?
O3 B3 O8 123.51(9) . . ?
O8 B3 O2 116.58(8) . . ?
O4 B4 O5 121.48(8) . . ?
O4 B4 O9 122.00(9) . . ?
O9 B4 O5 116.45(8) . . ?
O6 B5 O5 121.54(8) . . ?
O6 B5 O10 122.28(8) . . ?
O10 B5 O5 116.14(8) . . ?
C1 N1 C2 119.66(8) . . ?
C1 N1 C3 120.54(8) . . ?
C2 N1 C3 119.77(7) . . ?
C1 N2 H2A 120.2(9) . . ?
C1 N2 H2B 121.1(9) . . ?
H2A N2 H2B 118.7(13) . . ?
C1 N3 H3A 122.8(9) . . ?
C1 N3 H3B 118.5(9) . . ?
H3A N3 H3B 118.2(13) . . ?
N1 C1 N3 120.52(8) . . ?
N2 C1 N1 120.81(8) . . ?
N2 C1 N3 118.67(8) . . ?
N1 C2 H2C 109.5 . . ?
N1 C2 H2D 109.5 . . ?
N1 C2 H2E 109.5 . . ?
H2C C2 H2D 109.5 . . ?
H2C C2 H2E 109.5 . . ?
H2D C2 H2E 109.5 . . ?
N1 C3 H3C 109.5 . . ?
N1 C3 H3D 109.5 . . ?
N1 C3 H3E 109.5 . . ?
H3C C3 H3D 109.5 . . ?
H3C C3 H3E 109.5 . . ?
H3D C3 H3E 109.5 . . ?

loop_
_geom_bond_atom_site_label_1
_geom_bond_atom_site_label_2
_geom_bond_distance
_geom_bond_site_symmetry_2
_geom_bond_publ_flag
O1 B1 1.4665(11) . ?
O1 B2 1.3476(12) . ?
O2 B2 1.3887(12) . ?
O2 B3 1.4000(12) . ?
O3 B1 1.4721(11) . ?
O3 B3 1.3490(12) . ?
O4 B1 1.4586(11) . ?
O4 B4 1.3586(11) . ?
O5 B4 1.3843(12) . ?
O5 B5 1.3828(12) . ?
O6 B1 1.4715(11) . ?
O6 B5 1.3566(12) . ?
O7 B2 1.3606(12) . ?
O7 H7 0.845(18) . ?
O8 B3 1.3498(12) . ?
O8 H8 0.899(19) . ?
O9 B4 1.3623(12) . ?
O9 H9 0.835(17) . ?
O10 B5 1.3642(12) . ?
O10 H10 0.861(17) . ?
N1 C1 1.3307(12) . ?
N1 C2 1.4641(11) . ?
N1 C3 1.4670(11) . ?
N2 C1 1.3303(12) . ?
N2 H2A 0.890(14) . ?
N2 H2B 0.866(15) . ?
N3 C1 1.3413(12) . ?
N3 H3A 0.869(16) . ?
N3 H3B 0.884(14) . ?
C2 H2C 0.9800 . ?
C2 H2D 0.9800 . ?
C2 H2E 0.9800 . ?
C3 H3C 0.9800 . ?
C3 H3D 0.9800 . ?
C3 H3E 0.9800 . ?

loop_
_geom_hbond_atom_site_label_D
_geom_hbond_atom_site_label_H
_geom_hbond_atom_site_label_A
_geom_hbond_distance_DH
_geom_hbond_distance_HA
_geom_hbond_distance_DA
_geom_hbond_angle_DHA
_geom_hbond_site_symmetry_A
_geom_hbond_publ_flag
C2 H2E O1 0.98 2.61 3.4354(12) 141.7 4_575 yes
N2 H2A O1 0.890(14) 2.017(14) 2.8978(10) 170.2(13) . yes
N2 H2B O5 0.866(15) 2.848(15) 3.4751(10) 130.6(12) 3_566 yes
N2 H2B O10 0.866(15) 2.087(15) 2.9195(10) 161.1(13) 3_566 yes
O9 H9 O3 0.835(17) 2.769(16) 3.3096(10) 124.1(13) 2_556 yes
O9 H9 O6 0.835(17) 1.958(17) 2.7911(10) 175.3(16) 2_556 yes
N3 H3A O9 0.869(16) 2.186(16) 3.0171(11) 160.1(13) 1_655 yes
O8 H8 O3 0.899(19) 1.837(19) 2.7347(10) 175.3(16) 3_567 yes
O8 H8 O4 0.899(19) 2.801(18) 3.3799(10) 123.3(13) 3_567 yes
N3 H3B O7 0.884(14) 2.091(14) 2.9700(10) 172.2(13) . yes
O10 H10 O3 0.861(17) 2.787(17) 3.4408(10) 134.0(13) 2_546 yes
O10 H10 O4 0.861(17) 2.042(17) 2.8566(9) 157.5(15) 2_546 yes
O7 H7 O2 0.845(18) 1.915(18) 2.7589(9) 177.1(17) 3_667 yes
O7 H7 O8 0.845(18) 2.758(18) 3.3199(10) 125.5(14) 3_667 yes

loop_
_geom_torsion_atom_site_label_1
_geom_torsion_atom_site_label_2
_geom_torsion_atom_site_label_3
_geom_torsion_atom_site_label_4
_geom_torsion
_geom_torsion_site_symmetry_1
_geom_torsion_site_symmetry_2
_geom_torsion_site_symmetry_3
_geom_torsion_site_symmetry_4
_geom_torsion_publ_flag
B1 O1 B2 O2 -3.25(13) . . . . ?
B1 O1 B2 O7 177.74(8) . . . . ?
B1 O3 B3 O2 8.45(14) . . . . ?
B1 O3 B3 O8 -172.06(9) . . . . ?
B1 O4 B4 O5 -9.06(13) . . . . ?
B1 O4 B4 O9 167.75(8) . . . . ?
B1 O6 B5 O5 5.20(13) . . . . ?
B1 O6 B5 O10 -172.52(8) . . . . ?
B2 O1 B1 O3 11.53(12) . . . . ?
B2 O1 B1 O4 129.98(8) . . . . ?
B2 O1 B1 O6 -106.59(9) . . . . ?
B2 O2 B3 O3 1.60(14) . . . . ?
B2 O2 B3 O8 -177.94(9) . . . . ?
B3 O2 B2 O1 -4.13(14) . . . . ?
B3 O2 B2 O7 174.85(9) . . . . ?
B3 O3 B1 O1 -14.28(12) . . . . ?
B3 O3 B1 O4 -134.34(9) . . . . ?
B3 O3 B1 O6 104.94(9) . . . . ?
B4 O4 B1 O1 128.12(8) . . . . ?
B4 O4 B1 O3 -111.55(9) . . . . ?
B4 O4 B1 O6 6.29(11) . . . . ?
B4 O5 B5 O6 -7.18(13) . . . . ?
B4 O5 B5 O10 170.67(8) . . . . ?
B5 O5 B4 O4 9.08(13) . . . . ?
B5 O5 B4 O9 -167.89(8) . . . . ?
B5 O6 B1 O1 -126.65(8) . . . . ?
B5 O6 B1 O3 113.38(9) . . . . ?
B5 O6 B1 O4 -4.39(11) . . . . ?
C2 N1 C1 N2 -1.28(13) . . . . ?
C2 N1 C1 N3 179.06(9) . . . . ?
C3 N1 C1 N2 -179.06(9) . . . . ?
C3 N1 C1 N3 1.28(14) . . . . ?
